data_7154688
loop_
_publ_author_name
'Phani Babu Tiruveedhula, V. V. N.'
'Methuku, Kashi Reddy'
'Deschamps, Jeffrey R.'
'Cook, James M.'

_publ_section_title
;
 Synthesis of aza and carbocyclic \b-carbolines for the treatment of
 alcohol abuse. Regiospecific solution to the problem of 3,6-disubstituted
 \b- and aza-\b-carboline specificity.
;
_journal_issue 43
_journal_name_full 'Organic &amp; biomolecular chemistry'
_journal_page_first 10705
_journal_page_last 10715
_journal_paper_doi 10.1039/c5ob01572c
_journal_volume 13
_journal_year 2015
_chemical_formula_moiety 'C13 H13 N3 O'
_chemical_formula_sum 'C13 H13 N3 O'
_chemical_formula_weight 227.26
_chemical_name_systematic
; 
 ? 
;
_space_group_IT_number 43
_symmetry_cell_setting orthorhombic
_symmetry_space_group_name_Hall 'F 2 -2d'
_symmetry_space_group_name_H-M 'F d d 2'
_atom_sites_solution_hydrogens geom
_atom_sites_solution_primary direct
_atom_sites_solution_secondary difmap
_audit_creation_method SHELXL-97
_audit_update_record
;
2014-12-22 deposited with the CCDC.
2015-09-03 downloaded from the CCDC.
;
_cell_angle_alpha 90.00
_cell_angle_beta 90.00
_cell_angle_gamma 90.00
_cell_formula_units_Z 48
_cell_length_a 22.4744(9)
_cell_length_b 49.168(2)
_cell_length_c 12.4218(5)
_cell_measurement_reflns_used 5532
_cell_measurement_temperature 150(2)
_cell_measurement_theta_max 67.89
_cell_measurement_theta_min 3.60
_cell_volume 13726.4(10)
_computing_cell_refinement 'Bruker SMART v5.631 (Bruker, 2001)'
_computing_data_collection 'Bruker SMART v5.631 (Bruker, 2001)'
_computing_data_reduction
;
Bruker SAINT v6.45A (Bruker, 2002), Bruker XPREP v6.14 (Bruker, 2001)
;
_computing_molecular_graphics 'Bruker SHELXTL v6.14 (Bruker, 2000b)'
_computing_publication_material 'Bruker SHELXTL v6.14 (Bruker, 2000b)'
_computing_structure_refinement 'Bruker SHELXTL v6.14 (Bruker, 2000b)'
_computing_structure_solution 'Bruker SHELXTL v6.14 (Bruker, 2000b)'
_diffrn_ambient_temperature 150(2)
_diffrn_measured_fraction_theta_full 0.988
_diffrn_measured_fraction_theta_max 0.989
_diffrn_measurement_device 'Bruker PLATINUM 135 CCD'
_diffrn_measurement_method '\w scans'
_diffrn_radiation_monochromator 'Helios optics'
_diffrn_radiation_source 'rotating anode'
_diffrn_radiation_type CuK\a
_diffrn_radiation_wavelength 1.54178
_diffrn_reflns_av_R_equivalents 0.1281
_diffrn_reflns_av_sigmaI/netI 0.0636
_diffrn_reflns_limit_h_max 23
_diffrn_reflns_limit_h_min -26
_diffrn_reflns_limit_k_max 56
_diffrn_reflns_limit_k_min -58
_diffrn_reflns_limit_l_max 14
_diffrn_reflns_limit_l_min -14
_diffrn_reflns_number 19212
_diffrn_reflns_theta_full 68.23
_diffrn_reflns_theta_max 68.23
_diffrn_reflns_theta_min 3.60
_exptl_absorpt_coefficient_mu 0.699
_exptl_absorpt_correction_T_max 0.9773
_exptl_absorpt_correction_T_min 0.7745
_exptl_absorpt_correction_type multi-scan
_exptl_absorpt_process_details 'SADABS v2.10 (Bruker, 2000c)'
_exptl_crystal_colour colourless
_exptl_crystal_density_diffrn 1.320
_exptl_crystal_density_method 'not measured'
_exptl_crystal_description 'thin rod'
_exptl_crystal_F_000 5760
_exptl_crystal_size_max 0.385
_exptl_crystal_size_mid 0.088
_exptl_crystal_size_min 0.033
_refine_diff_density_max 0.215
_refine_diff_density_min -0.281
_refine_diff_density_rms 0.059
_refine_ls_abs_structure_details 'Flack H D (1983), Acta Cryst. A39, 876-881'
_refine_ls_abs_structure_Flack 0.8(3)
_refine_ls_extinction_method none
_refine_ls_goodness_of_fit_ref 0.833
_refine_ls_hydrogen_treatment constr
_refine_ls_matrix_type full
_refine_ls_number_parameters 460
_refine_ls_number_reflns 5970
_refine_ls_number_restraints 1
_refine_ls_restrained_S_all 0.833
_refine_ls_R_factor_all 0.0892
_refine_ls_R_factor_gt 0.0601
_refine_ls_shift/su_max 1.715
_refine_ls_shift/su_mean 0.412
_refine_ls_structure_factor_coef Fsqd
_refine_ls_weighting_details 'calc w=1/[\s^2^(Fo^2^)+(0.1318P)^2^+0.0000P] where P=(Fo^2^+2Fc^2^)/3'
_refine_ls_weighting_scheme calc
_refine_ls_wR_factor_gt 0.1599
_refine_ls_wR_factor_ref 0.2100
_reflns_number_gt 1910
_reflns_number_total 5970
_reflns_threshold_expression I>2\s(I)
_cod_data_source_file c5ob01572c2.cif
_cod_data_source_block cook126
_cod_depositor_comments 'Adding full bibliography for 7154688--7154691.cif.'
_cod_original_sg_symbol_H-M 'Fdd2 '
_cod_database_code 7154688

loop_
_symmetry_equiv_pos_as_xyz
'x, y, z'
'-x, -y, z'
'-x+1/4, y+1/4, z+1/4'
'x+1/4, -y+1/4, z+1/4'
'x, y+1/2, z+1/2'
'-x, -y+1/2, z+1/2'
'-x+1/4, y+3/4, z+3/4'
'x+1/4, -y+3/4, z+3/4'
'x+1/2, y, z+1/2'
'-x+1/2, -y, z+1/2'
'-x+3/4, y+1/4, z+3/4'
'x+3/4, -y+1/4, z+3/4'
'x+1/2, y+1/2, z'
'-x+1/2, -y+1/2, z'
'-x+3/4, y+3/4, z+1/4'
'x+3/4, -y+3/4, z+1/4'

loop_
_atom_site_label
_atom_site_type_symbol
_atom_site_fract_x
_atom_site_fract_y
_atom_site_fract_z
_atom_site_U_iso_or_equiv
_atom_site_adp_type
_atom_site_occupancy
_atom_site_symmetry_multiplicity
_atom_site_calc_flag
_atom_site_refinement_flags
N1' N 0.11915(13) 0.95705(6) 0.8029(2) 0.0440(8) Uani 1 1 d .
C2' C 0.13445(15) 0.93280(7) 0.7591(3) 0.0382(9) Uani 1 1 d .
C3' C 0.10359(15) 0.90721(8) 0.7616(3) 0.0402(8) Uani 1 1 d .
C4' C 0.05115(16) 0.89769(8) 0.8070(4) 0.0475(9) Uani 1 1 d .
H4'A H 0.0274 0.9097 0.8456 0.057 Uiso 1 1 calc R
N5' N 0.03353(17) 0.87185(9) 0.7971(3) 0.0534(10) Uani 1 1 d .
C6' C 0.06929(17) 0.85467(10) 0.7427(4) 0.0555(11) Uani 1 1 d .
H6'A H 0.0572 0.8366 0.7380 0.067 Uiso 1 1 calc R
C7' C 0.12182(18) 0.86146(9) 0.6939(4) 0.0525(12) Uani 1 1 d .
H7'A H 0.1443 0.8488 0.6558 0.063 Uiso 1 1 calc R
C8' C 0.13971(17) 0.88866(8) 0.7048(4) 0.0447(9) Uani 1 1 d .
N9' N 0.18910(14) 0.90154(12) 0.6674(4) 0.0477(8) Uani 1 1 d .
H9'A H 0.2169 0.8943 0.6293 0.057 Uiso 1 1 calc R
C10' C 0.18687(19) 0.92828(11) 0.7011(3) 0.0438(8) Uani 1 1 d .
C11' C 0.22741(19) 0.94964(9) 0.6869(4) 0.0520(10) Uani 1 1 d .
H11B H 0.2625 0.9474 0.6483 0.062 Uiso 1 1 calc R
C12' C 0.2126(2) 0.97391(10) 0.7328(4) 0.0520(17) Uani 1 1 d .
H12B H 0.2383 0.9887 0.7275 0.062 Uiso 1 1 calc R
C13' C 0.15831(19) 0.97641(7) 0.7884(3) 0.0469(16) Uani 1 1 d .
O14' O 0.14816(12) 1.00175(7) 0.8297(2) 0.0571(12) Uani 1 1 d .
C15' C 0.09290(16) 1.00598(10) 0.8849(3) 0.0497(10) Uani 1 1 d .
H15E H 0.0898 0.9937 0.9457 0.060 Uiso 1 1 calc R
H15F H 0.0598 1.0025 0.8367 0.060 Uiso 1 1 calc R
C16' C 0.0915(4) 1.03514(9) 0.9233(3) 0.0607(12) Uani 1 1 d .
H16E H 0.1222 1.0377 0.9773 0.073 Uiso 1 1 calc R
H16F H 0.1004 1.0471 0.8632 0.073 Uiso 1 1 calc R
C17' C 0.03228(19) 1.04298(9) 0.9704(4) 0.0693(15) Uani 1 1 d .
H17D H 0.0336 1.0616 0.9934 0.104 Uiso 1 1 calc R
H17E H 0.0236 1.0315 1.0310 0.104 Uiso 1 1 calc R
H17F H 0.0018 1.0408 0.9169 0.104 Uiso 1 1 calc R
N1" N 0.11927(15) 0.95700(6) 1.1363(3) 0.0432(10) Uani 1 1 d .
N1 N 0.11915(13) 0.95704(6) 0.4701(3) 0.0443(7) Uani 1 1 d .
C2 C 0.1343(2) 0.93285(7) 0.4262(3) 0.0407(15) Uani 1 1 d .
C3 C 0.10372(16) 0.90727(7) 0.4288(4) 0.0416(11) Uani 1 1 d .
C4 C 0.05121(16) 0.89762(8) 0.4738(3) 0.0463(10) Uani 1 1 d .
H4A H 0.0274 0.9096 0.5124 0.056 Uiso 1 1 calc R
N5 N 0.03354(13) 0.87181(7) 0.4640(3) 0.0535(9) Uani 1 1 d .
C6 C 0.06908(18) 0.85459(9) 0.4088(5) 0.0553(10) Uani 1 1 d .
H6A H 0.0567 0.8366 0.4032 0.066 Uiso 1 1 calc R
C7 C 0.12180(18) 0.86142(8) 0.3603(4) 0.0530(13) Uani 1 1 d .
H7A H 0.1444 0.8488 0.3224 0.064 Uiso 1 1 calc R
C8 C 0.13948(18) 0.88858(8) 0.3713(3) 0.0436(12) Uani 1 1 d .
N9 N 0.18921(14) 0.90149(12) 0.3349(6) 0.0482(8) Uani 1 1 d .
H9A H 0.2172 0.8942 0.2976 0.058 Uiso 1 1 calc R
C10 C 0.18702(15) 0.92825(8) 0.3681(4) 0.0431(9) Uani 1 1 d .
C11 C 0.2277(2) 0.94941(13) 0.3534(3) 0.0487(16) Uani 1 1 d .
H11A H 0.2628 0.9471 0.3147 0.058 Uiso 1 1 calc R
C12 C 0.21274(17) 0.97385(8) 0.3994(3) 0.0519(11) Uani 1 1 d .
H12A H 0.2384 0.9886 0.3938 0.062 Uiso 1 1 calc R
C13 C 0.15864(17) 0.97654(8) 0.4550(3) 0.0452(13) Uani 1 1 d .
O14 O 0.14804(13) 1.00185(9) 0.4960(2) 0.0559(10) Uani 1 1 d .
C15 C 0.09297(17) 1.00594(7) 0.5516(3) 0.0496(10) Uani 1 1 d .
H15C H 0.0902 0.9937 0.6126 0.060 Uiso 1 1 calc R
H15D H 0.0597 1.0024 0.5038 0.060 Uiso 1 1 calc R
C16 C 0.0916(2) 1.03517(8) 0.5895(4) 0.0583(14) Uani 1 1 d .
H16C H 0.1002 1.0470 0.5291 0.070 Uiso 1 1 calc R
H16D H 0.1225 1.0378 0.6430 0.070 Uiso 1 1 calc R
C17 C 0.03224(19) 1.04293(9) 0.6373(3) 0.0689(17) Uani 1 1 d .
H17A H 0.0334 1.0616 0.6602 0.103 Uiso 1 1 calc R
H17B H 0.0239 1.0315 0.6981 0.103 Uiso 1 1 calc R
H17C H 0.0016 1.0407 0.5842 0.103 Uiso 1 1 calc R
O14" O 0.14803(13) 1.00182(6) 1.1630(2) 0.0548(7) Uani 1 1 d .
C2" C 0.1344(2) 0.93281(8) 1.0929(3) 0.0399(10) Uani 1 1 d .
N9" N 0.18920(13) 0.90139(6) 1.0013(3) 0.0479(9) Uani 1 1 d .
H9"A H 0.2171 0.8941 0.9638 0.057 Uiso 1 1 calc R
C17" C 0.0323(2) 1.04290(8) 1.3038(4) 0.0680(13) Uani 1 1 d .
H17G H 0.0332 1.0615 1.3268 0.102 Uiso 1 1 calc R
H17H H 0.0239 1.0314 1.3644 0.102 Uiso 1 1 calc R
H17I H 0.0019 1.0406 1.2503 0.102 Uiso 1 1 calc R
C16" C 0.0920(3) 1.03526(8) 1.2565(4) 0.0609(18) Uani 1 1 d .
H16A H 0.1227 1.0378 1.3104 0.073 Uiso 1 1 calc R
H16B H 0.1008 1.0472 1.1963 0.073 Uiso 1 1 calc R
C15" C 0.09292(17) 1.00608(9) 1.2184(3) 0.0500(9) Uani 1 1 d .
H15A H 0.0898 0.9938 1.2793 0.060 Uiso 1 1 calc R
H15B H 0.0597 1.0027 1.1705 0.060 Uiso 1 1 calc R
C13" C 0.1585(2) 0.97646(8) 1.1217(3) 0.0451(10) Uani 1 1 d .
C3" C 0.10353(16) 0.90723(7) 1.0951(5) 0.0405(11) Uani 1 1 d .
C4" C 0.05090(17) 0.89766(7) 1.1401(3) 0.0466(9) Uani 1 1 d .
H4"A H 0.0269 0.9097 1.1783 0.056 Uiso 1 1 calc R
N5" N 0.03363(16) 0.87181(8) 1.1304(3) 0.0528(11) Uani 1 1 d .
C6" C 0.06909(19) 0.85457(8) 1.0753(3) 0.0543(11) Uani 1 1 d .
H6"A H 0.0567 0.8366 1.0693 0.065 Uiso 1 1 calc R
C10" C 0.18704(18) 0.92810(10) 1.0347(4) 0.0446(9) Uani 1 1 d .
C8" C 0.13951(16) 0.88858(8) 1.0377(3) 0.0441(12) Uani 1 1 d .
C7" C 0.1218(2) 0.86150(9) 1.0276(3) 0.0518(10) Uani 1 1 d .
H7"A H 0.1447 0.8488 0.9904 0.062 Uiso 1 1 calc R
C11" C 0.2273(3) 0.94939(9) 1.0209(4) 0.0495(13) Uani 1 1 d .
H11C H 0.2625 0.9470 0.9828 0.059 Uiso 1 1 calc R
C12" C 0.2128(2) 0.97402(9) 1.0658(3) 0.0501(13) Uani 1 1 d .
H12C H 0.2383 0.9888 1.0595 0.060 Uiso 1 1 calc R

loop_
_atom_site_aniso_label
_atom_site_aniso_U_11
_atom_site_aniso_U_22
_atom_site_aniso_U_33
_atom_site_aniso_U_23
_atom_site_aniso_U_13
_atom_site_aniso_U_12
N1' 0.0412(18) 0.0369(17) 0.054(2) 0.0011(14) 0.0034(18) -0.0022(14)
C2' 0.035(2) 0.033(2) 0.0465(17) 0.0050(17) -0.0002(17) -0.0001(17)
C3' 0.039(3) 0.035(2) 0.047(2) 0.004(2) 0.001(2) 0.002(2)
C4' 0.040(2) 0.044(3) 0.058(3) -0.0014(18) 0.011(2) -0.0032(18)
N5' 0.049(3) 0.0463(19) 0.065(2) 0.0019(17) 0.0092(16) -0.0093(19)
C6' 0.051(4) 0.043(3) 0.072(3) -0.0050(19) 0.003(2) -0.010(3)
C7' 0.050(3) 0.043(3) 0.064(2) -0.008(2) 0.008(2) 0.001(2)
C8' 0.039(3) 0.043(2) 0.052(4) -0.001(3) 0.0032(19) 0.001(2)
N9' 0.0378(18) 0.0441(18) 0.0611(19) -0.0011(16) 0.0139(16) 0.000(2)
C10' 0.037(2) 0.043(2) 0.052(2) 0.0040(18) 0.0026(16) 0.000(2)
C11' 0.039(3) 0.056(3) 0.061(3) 0.007(3) 0.0072(18) -0.010(5)
C12' 0.047(2) 0.048(3) 0.061(3) 0.0018(19) 0.0010(19) -0.010(2)
C13' 0.047(2) 0.039(2) 0.055(4) 0.0024(17) -0.0027(17) -0.001(2)
O14' 0.054(3) 0.042(2) 0.0754(18) -0.0067(19) 0.0055(15) -0.0060(17)
C15' 0.054(2) 0.037(2) 0.058(2) -0.001(2) -0.006(2) 0.001(2)
C16' 0.074(3) 0.041(2) 0.067(3) -0.011(2) -0.004(2) 0.001(3)
C17' 0.085(4) 0.054(3) 0.069(4) -0.006(2) -0.005(3) 0.011(4)
N1" 0.0418(18) 0.0354(17) 0.052(2) 0.0015(17) 0.0006(13) -0.0024(18)
N1 0.0429(19) 0.0354(17) 0.0547(18) 0.0003(14) 0.0007(19) -0.0007(16)
C2 0.033(3) 0.039(3) 0.050(3) 0.0056(17) -0.0009(14) -0.0005(17)
C3 0.040(2) 0.0345(19) 0.051(3) 0.0019(16) -0.002(2) -0.003(3)
C4 0.042(3) 0.041(3) 0.056(2) 0.0000(17) 0.007(3) -0.0034(19)
N5 0.045(3) 0.042(2) 0.073(4) 0.0013(16) 0.004(4) -0.0109(16)
C6 0.052(3) 0.043(2) 0.070(3) -0.003(3) 0.001(2) -0.004(4)
C7 0.056(3) 0.034(5) 0.069(3) -0.006(2) 0.006(2) 0.002(2)
C8 0.042(2) 0.038(4) 0.051(3) -0.0015(16) 0.0007(17) 0.002(3)
N9 0.040(2) 0.0428(18) 0.0618(19) 0.0010(15) 0.010(3) 0.004(2)
C10 0.040(3) 0.038(4) 0.051(2) 0.0049(17) 0.0013(18) 0.002(2)
C11 0.035(3) 0.051(3) 0.060(2) 0.006(3) 0.0077(17) -0.008(3)
C12 0.046(2) 0.047(2) 0.063(2) 0.004(2) 0.002(2) -0.0099(19)
C13 0.044(2) 0.036(3) 0.055(2) 0.0022(18) -0.0059(18) -0.003(3)
O14 0.0540(17) 0.039(2) 0.0747(19) -0.0080(14) 0.0023(18) -0.0090(13)
C15 0.050(4) 0.038(2) 0.061(3) 0.001(2) -0.006(2) -0.004(3)
C16 0.069(4) 0.039(3) 0.067(3) -0.008(3) -0.005(2) -0.004(3)
C17 0.081(5) 0.053(3) 0.073(3) -0.006(3) -0.002(3) 0.011(3)
O14" 0.052(2) 0.0373(15) 0.0755(18) -0.004(2) 0.003(2) -0.005(2)
C2" 0.035(3) 0.035(2) 0.049(3) 0.004(2) 0.0004(19) -0.0008(19)
N9" 0.040(2) 0.0435(19) 0.0602(19) -0.0010(18) 0.0107(19) 0.0038(14)
C17" 0.081(5) 0.052(2) 0.070(4) -0.003(3) -0.005(3) 0.013(3)
C16" 0.073(3) 0.041(3) 0.069(3) -0.011(3) -0.001(3) -0.004(2)
C15" 0.049(4) 0.039(2) 0.062(3) -0.0028(17) -0.005(3) -0.001(2)
C13" 0.046(2) 0.038(2) 0.051(4) 0.0024(16) -0.0048(16) -0.003(2)
C3" 0.035(3) 0.036(2) 0.051(2) 0.003(2) 0.005(3) -0.002(2)
C4" 0.042(3) 0.041(2) 0.057(3) 0.0002(19) 0.0079(18) -0.0035(18)
N5" 0.0461(19) 0.047(2) 0.066(4) 0.0011(17) 0.007(3) -0.007(2)
C6" 0.054(3) 0.039(3) 0.071(3) -0.003(2) 0.002(2) -0.005(3)
C10" 0.036(4) 0.042(3) 0.056(3) 0.004(2) 0.0030(17) 0.0028(17)
C8" 0.040(2) 0.038(3) 0.054(3) 0.004(3) 0.001(2) -0.002(3)
C7" 0.052(3) 0.038(3) 0.066(2) -0.007(3) 0.003(2) 0.0023(19)
C11" 0.037(2) 0.051(2) 0.061(3) 0.0046(19) 0.0055(18) -0.003(4)
C12" 0.047(3) 0.045(3) 0.058(3) 0.0038(19) 0.0009(17) -0.0112(19)

loop_
_atom_type_symbol
_atom_type_description
_atom_type_scat_dispersion_real
_atom_type_scat_dispersion_imag
_atom_type_scat_source
C C 0.0181 0.0091 'International Tables Vol C Tables 4.2.6.8 and 6.1.1.4'
H H 0.0000 0.0000 'International Tables Vol C Tables 4.2.6.8 and 6.1.1.4'
N N 0.0311 0.0180 'International Tables Vol C Tables 4.2.6.8 and 6.1.1.4'
O O 0.0492 0.0322 'International Tables Vol C Tables 4.2.6.8 and 6.1.1.4'

loop_
_geom_angle_atom_site_label_1
_geom_angle_atom_site_label_2
_geom_angle_atom_site_label_3
_geom_angle
C13' N1' C2' 114.5(3)
N1' C2' C10' 124.1(3)
N1' C2' C3' 129.7(3)
C10' C2' C3' 106.2(4)
C4' C3' C8' 118.3(4)
C4' C3' C2' 135.6(3)
C8' C3' C2' 106.1(3)
N5' C4' C3' 122.4(4)
N5' C4' H4'A 118.7
C3' C4' H4'A 118.9
C4' N5' C6' 117.7(3)
N5' C6' C7' 125.7(5)
N5' C6' H6'A 117.2
C7' C6' H6'A 117.1
C6' C7' C8' 115.9(6)
C6' C7' H7'A 122.1
C8' C7' H7'A 122.0
N9' C8' C7' 130.1(4)
N9' C8' C3' 109.9(3)
C7' C8' C3' 120.0(4)
C8' N9' C10' 108.1(3)
C8' N9' H9'A 125.9
C10' N9' H9'A 126.0
N9' C10' C11' 130.7(5)
N9' C10' C2' 109.8(3)
C11' C10' C2' 119.6(5)
C12' C11' C10' 116.4(5)
C12' C11' H11B 121.8
C10' C11' H11B 121.8
C11' C12' C13' 119.5(4)
C11' C12' H12B 120.1
C13' C12' H12B 120.4
N1' C13' O14' 120.0(4)
N1' C13' C12' 125.9(3)
O14' C13' C12' 114.1(4)
C13' O14' C15' 117.1(3)
O14' C15' C16' 107.9(4)
O14' C15' H15E 110.1
C16' C15' H15E 110.1
O14' C15' H15F 110.3
C16' C15' H15F 110.0
H15E C15' H15F 108.5
C17' C16' C15' 112.6(6)
C17' C16' H16E 109.0
C15' C16' H16E 109.0
C17' C16' H16F 109.1
C15' C16' H16F 109.1
H16E C16' H16F 107.9
C16' C17' H17D 109.7
C16' C17' H17E 109.4
H17D C17' H17E 109.5
C16' C17' H17F 109.3
H17D C17' H17F 109.5
H17E C17' H17F 109.5
C13" N1" C2" 114.7(3)
C13 N1 C2 114.3(3)
N1 C2 C10 124.2(3)
N1 C2 C3 129.9(4)
C10 C2 C3 106.0(3)
C4 C3 C8 117.7(4)
C4 C3 C2 135.7(3)
C8 C3 C2 106.6(4)
N5 C4 C3 122.7(4)
N5 C4 H4A 118.7
C3 C4 H4A 118.6
C4 N5 C6 117.8(3)
N5 C6 C7 125.5(4)
N5 C6 H6A 117.2
C7 C6 H6A 117.3
C6 C7 C8 115.8(5)
C6 C7 H7A 122.0
C8 C7 H7A 122.2
N9 C8 C7 130.2(3)
N9 C8 C3 109.3(3)
C7 C8 C3 120.5(3)
C8 N9 C10 108.4(3)
C8 N9 H9A 125.9
C10 N9 H9A 125.7
N9 C10 C11 130.4(4)
N9 C10 C2 109.7(3)
C11 C10 C2 119.9(5)
C12 C11 C10 115.9(5)
C12 C11 H11A 122.1
C10 C11 H11A 122.0
C11 C12 C13 120.0(4)
C11 C12 H12A 120.0
C13 C12 H12A 120.0
N1 C13 O14 119.5(3)
N1 C13 C12 125.7(4)
O14 C13 C12 114.8(4)
C13 O14 C15 117.3(3)
O14 C15 C16 107.5(4)
O14 C15 H15C 110.2
C16 C15 H15C 110.2
O14 C15 H15D 110.2
C16 C15 H15D 110.2
H15C C15 H15D 108.5
C15 C16 C17 112.4(4)
C15 C16 H16C 109.1
C17 C16 H16C 109.1
C15 C16 H16D 109.2
C17 C16 H16D 109.1
H16C C16 H16D 107.8
C16 C17 H17A 109.4
C16 C17 H17B 109.5
H17A C17 H17B 109.5
C16 C17 H17C 109.5
H17A C17 H17C 109.5
H17B C17 H17C 109.5
C13" O14" C15" 117.5(3)
N1" C2" C10" 124.3(4)
N1" C2" C3" 129.9(3)
C10" C2" C3" 105.8(3)
C8" N9" C10" 108.2(3)
C8" N9" H9"A 125.9
C10" N9" H9"A 125.9
C16" C17" H17G 109.3
C16" C17" H17H 109.5
H17G C17" H17H 109.5
C16" C17" H17I 109.5
H17G C17" H17I 109.5
H17H C17" H17I 109.5
C17" C16" C15" 111.7(4)
C17" C16" H16A 109.3
C15" C16" H16A 109.3
C17" C16" H16B 109.3
C15" C16" H16B 109.3
H16A C16" H16B 107.9
O14" C15" C16" 107.5(3)
O14" C15" H15A 110.2
C16" C15" H15A 110.3
O14" C15" H15B 110.1
C16" C15" H15B 110.3
H15A C15" H15B 108.5
N1" C13" O14" 119.8(4)
N1" C13" C12" 126.0(4)
O14" C13" C12" 114.2(4)
C4" C3" C8" 118.0(3)
C4" C3" C2" 135.6(3)
C8" C3" C2" 106.3(3)
N5" C4" C3" 122.2(4)
N5" C4" H4"A 118.9
C3" C4" H4"A 118.9
C4" N5" C6" 118.2(3)
N5" C6" C7" 125.1(4)
N5" C6" H6"A 117.5
C7" C6" H6"A 117.4
N9" C10" C11" 131.0(7)
N9" C10" C2" 110.0(3)
C11" C10" C2" 119.1(7)
N9" C8" C7" 130.2(3)
N9" C8" C3" 109.7(3)
C7" C8" C3" 120.1(3)
C6" C7" C8" 116.4(4)
C6" C7" H7"A 121.8
C8" C7" H7"A 121.8
C12" C11" C10" 117.2(8)
C12" C11" H11C 121.3
C10" C11" H11C 121.4
C11" C12" C13" 118.8(5)
C11" C12" H12C 120.7
C13" C12" H12C 120.5

loop_
_geom_bond_atom_site_label_1
_geom_bond_atom_site_label_2
_geom_bond_distance
N1' C13' 1.309(5)
N1' C2' 1.355(4)
C2' C10' 1.399(6)
C2' C3' 1.437(4)
C3' C4' 1.388(4)
C3' C8' 1.410(5)
C4' N5' 1.337(4)
C4' H4'A 0.9300
N5' C6' 1.347(5)
C6' C7' 1.369(6)
C6' H6'A 0.9300
C7' C8' 1.403(6)
C7' H7'A 0.9300
C8' N9' 1.360(5)
N9' C10' 1.381(4)
N9' H9'A 0.8600
C10' C11' 1.401(5)
C11' C12' 1.364(6)
C11' H11B 0.9300
C12' C13' 1.408(5)
C12' H12B 0.9300
C13' O14' 1.366(5)
O14' C15' 1.434(4)
C15' C16' 1.511(5)
C15' H15E 0.9700
C15' H15F 0.9700
C16' C17' 1.504(7)
C16' H16E 0.9700
C16' H16F 0.9700
C17' H17D 0.9600
C17' H17E 0.9600
C17' H17F 0.9600
N1" C13" 1.313(6)
N1" C2" 1.350(4)
N1 C13 1.320(5)
N1 C2 1.352(5)
C2 C10 1.405(5)
C2 C3 1.434(5)
C3 C4 1.389(5)
C3 C8 1.415(6)
C4 N5 1.335(4)
C4 H4A 0.9300
N5 C6 1.351(6)
C6 C7 1.371(5)
C6 H6A 0.9300
C7 C8 1.400(5)
C7 H7A 0.9300
C8 N9 1.362(5)
N9 C10 1.380(6)
N9 H9A 0.8600
C10 C11 1.397(5)
C11 C12 1.373(7)
C11 H11A 0.9300
C12 C13 1.405(5)
C12 H12A 0.9300
C13 O14 1.365(5)
O14 C15 1.432(5)
C15 C16 1.513(5)
C15 H15C 0.9700
C15 H15D 0.9700
C16 C17 1.509(7)
C16 H16C 0.9700
C16 H16D 0.9700
C17 H17A 0.9600
C17 H17B 0.9600
C17 H17C 0.9600
O14" C13" 1.369(4)
O14" C15" 1.433(5)
C2" C10" 1.405(4)
C2" C3" 1.437(5)
N9" C8" 1.360(4)
N9" C10" 1.379(6)
N9" H9"A 0.8600
C17" C16" 1.513(5)
C17" H17G 0.9600
C17" H17H 0.9600
C17" H17I 0.9600
C16" C15" 1.511(4)
C16" H16A 0.9700
C16" H16B 0.9700
C15" H15A 0.9700
C15" H15B 0.9700
C13" C12" 1.409(5)
C3" C4" 1.390(5)
C3" C8" 1.415(5)
C4" N5" 1.334(5)
C4" H4"A 0.9300
N5" C6" 1.350(5)
C6" C7" 1.369(5)
C6" H6"A 0.9300
C10" C11" 1.394(5)
C8" C7" 1.395(5)
C7" H7"A 0.9300
C11" C12" 1.373(5)
C11" H11C 0.9300
C12" H12C 0.9300

loop_
_geom_hbond_atom_site_label_D
_geom_hbond_atom_site_label_H
_geom_hbond_atom_site_label_A
_geom_hbond_distance_DH
_geom_hbond_distance_HA
_geom_hbond_distance_DA
_geom_hbond_angle_DHA
_geom_hbond_site_symmetry_A
N9 H9A N5 0.86 1.98 2.839(4) 177.8 8_564
N9' H9'A N5' 0.86 1.98 2.839(4) 177.3 8_564
N9" H9"A N5" 0.86 1.98 2.839(4) 178.0 8_564

loop_
_geom_torsion_atom_site_label_1
_geom_torsion_atom_site_label_2
_geom_torsion_atom_site_label_3
_geom_torsion_atom_site_label_4
_geom_torsion
C13' N1' C2' C10' -1.1(5)
C13' N1' C2' C3' 178.1(4)
N1' C2' C3' C4' -1.2(7)
C10' C2' C3' C4' 178.1(4)
N1' C2' C3' C8' -179.1(4)
C10' C2' C3' C8' 0.2(4)
C8' C3' C4' N5' -1.1(7)
C2' C3' C4' N5' -178.8(5)
C3' C4' N5' C6' 1.4(8)
C4' N5' C6' C7' -1.7(10)
N5' C6' C7' C8' 1.7(11)
C6' C7' C8' N9' 179.3(5)
C6' C7' C8' C3' -1.2(9)
C4' C3' C8' N9' -179.4(4)
C2' C3' C8' N9' -1.1(5)
C4' C3' C8' C7' 1.0(7)
C2' C3' C8' C7' 179.3(5)
C7' C8' N9' C10' -178.9(5)
C3' C8' N9' C10' 1.5(7)
C8' N9' C10' C11' 177.8(5)
C8' N9' C10' C2' -1.4(6)
N1' C2' C10' N9' -179.9(3)
C3' C2' C10' N9' 0.7(5)
N1' C2' C10' C11' 0.8(6)
C3' C2' C10' C11' -178.6(3)
N9' C10' C11' C12' -178.6(4)
C2' C10' C11' C12' 0.6(7)
C10' C11' C12' C13' -1.5(8)
C2' N1' C13' O14' -179.4(4)
C2' N1' C13' C12' 0.2(6)
C11' C12' C13' N1' 1.1(8)
C11' C12' C13' O14' -179.2(6)
N1' C13' O14' C15' -2.0(6)
C12' C13' O14' C15' 178.4(4)
C13' O14' C15' C16' 179.9(3)
O14' C15' C16' C17' 172.8(3)
C13 N1 C2 C10 -0.6(6)
C13 N1 C2 C3 178.1(4)
N1 C2 C3 C4 -0.6(9)
C10 C2 C3 C4 178.3(4)
N1 C2 C3 C8 -179.3(3)
C10 C2 C3 C8 -0.4(7)
C8 C3 C4 N5 -0.5(7)
C2 C3 C4 N5 -179.1(4)
C3 C4 N5 C6 0.8(8)
C4 N5 C6 C7 -0.9(9)
N5 C6 C7 C8 0.8(10)
C6 C7 C8 N9 178.7(6)
C6 C7 C8 C3 -0.5(9)
C4 C3 C8 N9 -179.0(4)
C2 C3 C8 N9 0.0(9)
C4 C3 C8 C7 0.4(8)
C2 C3 C8 C7 179.3(3)
C7 C8 N9 C10 -178.8(4)
C3 C8 N9 C10 0.4(9)
C8 N9 C10 C11 178.4(6)
C8 N9 C10 C2 -0.7(6)
N1 C2 C10 N9 179.6(5)
C3 C2 C10 N9 0.7(4)
N1 C2 C10 C11 0.4(7)
C3 C2 C10 C11 -178.5(3)
N9 C10 C11 C12 -178.4(4)
C2 C10 C11 C12 0.6(5)
C10 C11 C12 C13 -1.4(6)
C2 N1 C13 O14 -179.9(4)
C2 N1 C13 C12 -0.2(5)
C11 C12 C13 N1 1.3(7)
C11 C12 C13 O14 -179.0(4)
N1 C13 O14 C15 -1.5(5)
C12 C13 O14 C15 178.8(3)
C13 O14 C15 C16 179.8(3)
O14 C15 C16 C17 172.9(3)
C13" N1" C2" C10" -1.0(6)
C13" N1" C2" C3" 178.4(6)
C13" O14" C15" C16" 179.7(3)
C17" C16" C15" O14" 172.8(3)
C2" N1" C13" O14" -179.5(5)
C2" N1" C13" C12" 0.4(5)
C15" O14" C13" N1" -1.8(7)
C15" O14" C13" C12" 178.3(4)
N1" C2" C3" C4" -1.3(11)
C10" C2" C3" C4" 178.2(4)
N1" C2" C3" C8" -179.6(4)
C10" C2" C3" C8" -0.1(6)
C8" C3" C4" N5" -0.3(5)
C2" C3" C4" N5" -178.4(7)
C3" C4" N5" C6" 0.4(6)
C4" N5" C6" C7" -0.3(6)
C8" N9" C10" C11" 178.3(4)
C8" N9" C10" C2" -0.8(4)
N1" C2" C10" N9" -179.9(4)
C3" C2" C10" N9" 0.5(5)
N1" C2" C10" C11" 0.8(7)
C3" C2" C10" C11" -178.7(3)
C10" N9" C8" C7" -178.2(4)
C10" N9" C8" C3" 0.7(5)
C4" C3" C8" N9" -179.0(3)
C2" C3" C8" N9" -0.4(6)
C4" C3" C8" C7" 0.0(6)
C2" C3" C8" C7" 178.7(5)
N5" C6" C7" C8" 0.1(6)
N9" C8" C7" C6" 178.9(4)
C3" C8" C7" C6" 0.1(5)
N9" C10" C11" C12" -179.0(4)
C2" C10" C11" C12" 0.0(7)
C10" C11" C12" C13" -0.6(6)
N1" C13" C12" C11" 0.4(6)
O14" C13" C12" C11" -179.7(5)
